data_7017952
loop_
_publ_author_name
'Ovens, Jeffrey S.'
'Truong, Kimberley N.'
'Leznoff, Daniel B.'

_publ_section_title
;
 Structural organization and dimensionality at the hands of weak
 intermolecular Au&#x00B7;&#x00B7;&#x00B7;Au, Au&#x00B7;&#x00B7;&#x00B7;X
 and X&#x00B7;&#x00B7;&#x00B7;X (X = Cl, Br, I) interactions.
;
_journal_issue 4
_journal_name_full 'Dalton transactions (Cambridge, England : 2003)'
_journal_page_first 1345
_journal_page_last 1351
_journal_paper_doi 10.1039/c1dt11741f
_journal_volume 41
_journal_year 2012
_chemical_formula_moiety 'C3 H1 Au1.5 I3 K1.5 N3 O0.5'
_chemical_formula_sum 'C3 H Au1.5 I3 K1.5 N3 O0.5'
_chemical_formula_weight 821.87
_chemical_name_systematic ?
_space_group_IT_number 14
_symmetry_cell_setting monoclinic
_symmetry_space_group_name_Hall '-P 2ybc'
_symmetry_space_group_name_H-M 'P 1 21/c 1'
_atom_sites_solution_hydrogens notdet
_atom_sites_solution_primary direct
_cell_angle_alpha 90
_cell_angle_beta 90.850(1)
_cell_angle_gamma 90
_cell_formula_units_Z 4
_cell_length_a 4.3182(3)
_cell_length_b 24.4306(18)
_cell_length_c 13.312(1)
_cell_measurement_reflns_used 5611
_cell_measurement_temperature 296(2)
_cell_measurement_theta_max 27.38
_cell_measurement_theta_min 2.26
_cell_volume 1404.21(18)
_computing_cell_refinement 'Bruker SAINT'
_computing_data_collection 'Bruker APEX2'
_computing_data_reduction 'Bruker SAINT'
_computing_structure_solution
;
SIR92 (Altomare et al, 1994)
CRYSTALS (Watkin, 1988)
;
_diffrn_ambient_temperature 296(2)
_diffrn_measured_fraction_theta_full 0.997
_diffrn_measured_fraction_theta_max 0.950
_diffrn_measurement_device_type 'Bruker APEX-II CCD'
_diffrn_measurement_method '\w scans'
_diffrn_radiation_monochromator graphite
_diffrn_radiation_type 'Mo K\a'
_diffrn_radiation_wavelength 0.71073
_diffrn_reflns_av_R_equivalents 0.062
_diffrn_reflns_limit_h_max 5
_diffrn_reflns_limit_h_min -5
_diffrn_reflns_limit_k_max 32
_diffrn_reflns_limit_k_min -32
_diffrn_reflns_limit_l_max 17
_diffrn_reflns_limit_l_min -17
_diffrn_reflns_number 16403
_diffrn_reflns_theta_full 27.041
_diffrn_reflns_theta_max 28.464
_diffrn_reflns_theta_min 1.667
_exptl_absorpt_coefficient_mu 22.682
_exptl_absorpt_correction_T_max 0.7457
_exptl_absorpt_correction_T_min 0.4019
_exptl_absorpt_correction_type multi-scan
_exptl_crystal_colour red
_exptl_crystal_density_diffrn 3.883
_exptl_crystal_description needle
_exptl_crystal_F_000 1396
_exptl_crystal_size_max 0.42
_exptl_crystal_size_mid 0.04
_exptl_crystal_size_min 0.03
_refine_diff_density_max 1.57
_refine_diff_density_min -1.14
_refine_ls_extinction_method None
_refine_ls_goodness_of_fit_ref 0.9847
_refine_ls_hydrogen_treatment none
_refine_ls_matrix_type full
_refine_ls_number_parameters 124
_refine_ls_number_reflns 2253
_refine_ls_number_restraints 0
_refine_ls_R_factor_all 0.0622
_refine_ls_R_factor_gt 0.0368
_refine_ls_shift/su_max 0.0003845
_refine_ls_structure_factor_coef F
_refine_ls_weighting_details
;
Method= Modified Sheldrick
w=1/[\s^2^(F) + ( 0.03P)^2^ + 0.00P]
,where P=(max(Fo,0) + 2Fc)/3
;
_refine_ls_weighting_scheme calc
_refine_ls_wR_factor_all 0.0566
_refine_ls_wR_factor_gt 0.0460
_refine_ls_wR_factor_ref 0.0448
_reflns_limit_h_max 5
_reflns_limit_h_min -5
_reflns_limit_k_max 32
_reflns_limit_k_min 0
_reflns_limit_l_max 17
_reflns_limit_l_min 0
_reflns_number_gt 2375
_reflns_number_total 3363
_reflns_threshold_expression I>2.0\s(I)
_oxford_diffrn_Wilson_B_factor 2.99
_oxford_diffrn_Wilson_scale 311.38
_oxford_refine_ls_r_factor_ref 0.0344
_oxford_refine_ls_scale 0.06050(12)
_oxford_reflns_number_all 3363
_oxford_reflns_threshold_expression_ref I>2.5\s(I)
_cod_data_source_file c1dt11741f.txt
_cod_data_source_block KAuI2CN2
_cod_depositor_comments
;
The following automatic conversions were performed:

'_symmetry_cell_setting' value 'Monoclinic' changed to 'monoclinic'
according to /home/saulius/struct/CIF-dictionaries/cif_core.dic
dictionary named 'cif_core.dic' version 2.4.1 from
2010-06-29.

'_exptl_absorpt_correction_type' value 'Multi-scan'
changed to 'multi-scan' according to
/home/saulius/struct/CIF-dictionaries/cif_core.dic dictionary named
'cif_core.dic' version 2.4.1 from 2010-06-29.

Automatic conversion script
Id: cif_fix_values 1715 2011-07-08 13:25:40Z adriana 
;
_cod_original_formula_sum 'C3 H1 Au1.5 I3 K1.5 N3 O0.5'
_cod_database_code 7017952

loop_
_symmetry_equiv_pos_as_xyz
x,y,z
-x,-y,-z
-x,y+1/2,-z+1/2
x,-y+1/2,z+1/2

loop_
_atom_site_label
_atom_site_type_symbol
_atom_site_fract_x
_atom_site_fract_y
_atom_site_fract_z
_atom_site_U_iso_or_equiv
_atom_site_occupancy
_atom_site_adp_type
_atom_site_refinement_flags_posn
Au1 Au 0.0000 0.5000 0.5000 0.0378 1.0000 Uani S
Au2 Au 0.13223(10) 0.211800(19) 0.43425(3) 0.0360 1.0000 Uani .
I1 I -0.3161(2) 0.40867(4) 0.52465(7) 0.0500 1.0000 Uani .
I2 I -0.1586(2) 0.15877(4) 0.28847(7) 0.0528 1.0000 Uani .
I3 I 0.4599(2) 0.26053(4) 0.57622(6) 0.0450 1.0000 Uani .
K1 K 0.021(2) 0.5082(3) 0.0536(6) 0.0803 0.5000 Uani .
K2 K -0.3947(7) 0.38164(15) 0.2328(3) 0.0618 1.0000 Uani .
O1 O 0.511(7) 0.5291(8) 0.1150(16) 0.0960 0.5000 Uani .
N1 N 0.072(4) 0.4708(6) 0.2736(10) 0.0841 1.0000 Uani .
N2 N 0.110(3) 0.3193(5) 0.3104(9) 0.0608 1.0000 Uani .
N3 N 0.129(3) 0.1056(5) 0.5659(10) 0.0724 1.0000 Uani .
C1 C 0.047(3) 0.4820(6) 0.3581(11) 0.0559 1.0000 Uani .
C2 C 0.124(3) 0.2805(5) 0.3519(10) 0.0420 1.0000 Uani .
C3 C 0.133(3) 0.1440(5) 0.5164(10) 0.0464 1.0000 Uani .

loop_
_atom_site_aniso_label
_atom_site_aniso_U_11
_atom_site_aniso_U_22
_atom_site_aniso_U_33
_atom_site_aniso_U_23
_atom_site_aniso_U_13
_atom_site_aniso_U_12
Au1 0.0438(4) 0.0332(4) 0.0362(4) 0.0000(3) -0.0019(3) -0.0032(3)
Au2 0.0404(3) 0.0337(3) 0.0339(3) 0.00273(19) -0.00162(18) -0.0030(2)
I1 0.0514(5) 0.0404(5) 0.0580(6) 0.0078(4) -0.0037(4) -0.0099(4)
I2 0.0558(5) 0.0591(6) 0.0431(5) -0.0003(4) -0.0135(4) -0.0111(4)
I3 0.0462(5) 0.0444(5) 0.0443(5) -0.0048(4) -0.0031(4) -0.0090(4)
K1 0.092(5) 0.059(4) 0.090(5) 0.026(4) 0.016(5) 0.027(4)
K2 0.0543(19) 0.069(2) 0.061(2) 0.0069(17) -0.0086(15) -0.0045(16)
O1 0.21(3) 0.028(10) 0.047(13) 0.000(9) 0.049(16) -0.006(14)
N1 0.144(15) 0.065(9) 0.043(8) 0.002(7) -0.001(8) -0.025(9)
N2 0.085(9) 0.046(7) 0.052(7) 0.012(6) 0.002(6) 0.011(6)
N3 0.113(12) 0.043(7) 0.060(8) 0.002(7) -0.006(8) -0.005(7)
C1 0.063(9) 0.064(9) 0.041(8) 0.005(7) 0.001(7) -0.014(8)
C2 0.044(7) 0.034(7) 0.049(8) 0.004(6) 0.006(6) 0.000(5)
C3 0.060(8) 0.039(7) 0.039(7) 0.004(6) -0.011(6) -0.006(6)

loop_
_atom_type_symbol
_atom_type_scat_dispersion_real
_atom_type_scat_dispersion_imag
_atom_type_scat_Cromer_Mann_a1
_atom_type_scat_Cromer_Mann_b1
_atom_type_scat_Cromer_Mann_a2
_atom_type_scat_Cromer_Mann_b2
_atom_type_scat_Cromer_Mann_a3
_atom_type_scat_Cromer_Mann_b3
_atom_type_scat_Cromer_Mann_a4
_atom_type_scat_Cromer_Mann_b4
_atom_type_scat_Cromer_Mann_c
_atom_type_scat_source
C 0.0033 0.0016 2.3100 20.8439 1.0200 10.2075 1.5886 0.5687 0.8650 51.6512 0.2156 'International Tables Vol C 4.2.6.8 and 6.1.1.4'
N 0.0061 0.0033 12.2126 0.0057 3.1322 9.8933 2.0125 28.9975 1.1663 0.5826 -11.5290 'International Tables Vol C 4.2.6.8 and 6.1.1.4'
K 0.2009 0.2494 8.2186 12.7949 7.4398 0.7748 1.0519 213.1870 0.8659 41.6841 1.4228 'International Tables Vol C 4.2.6.8 and 6.1.1.4'
I -0.4742 1.8119 20.1472 4.3470 18.9949 0.3814 7.5138 27.7660 2.2735 66.8776 4.0712 'International Tables Vol C 4.2.6.8 and 6.1.1.4'
Au -2.0133 8.8022 16.8819 0.4611 18.5913 8.6216 25.5582 1.4826 5.8600 36.3956 12.0658 'International Tables Vol C 4.2.6.8 and 6.1.1.4'
O 0.0106 0.0060 3.0485 13.2771 2.2868 5.7011 1.5463 0.3239 0.8670 32.9089 0.2508 'International Tables Vol C 4.2.6.8 and 6.1.1.4'
H 0.0000 0.0000 0.4930 10.5109 0.3229 26.1257 0.1402 3.1424 0.0408 57.7998 0.0030 'International Tables Vol C 4.2.6.8 and 6.1.1.4'

loop_
_geom_angle_atom_site_label_1
_geom_angle_site_symmetry_1
_geom_angle_atom_site_label_2
_geom_angle_atom_site_label_3
_geom_angle_site_symmetry_3
_geom_angle
_geom_angle_publ_flag
C1 2_566 Au1 I1 2_566 89.5(4) yes
C1 2_566 Au1 I1 2_466 81.8(4) yes
I1 2_566 Au1 I1 2_466 83.86(2) yes
C1 2_566 Au1 I1 1_655 98.2(4) yes
I1 2_566 Au1 I1 1_655 96.14(2) yes
I1 2_466 Au1 I1 1_655 179.997 yes
C1 2_566 Au1 I1 . 90.5(4) yes
I1 2_566 Au1 I1 . 179.996 yes
I1 2_466 Au1 I1 . 96.14(2) yes
I1 1_655 Au1 I1 . 83.86(2) yes
C1 2_566 Au1 C1 . 179.994 yes
I1 2_566 Au1 C1 . 90.5(4) yes
I1 2_466 Au1 C1 . 98.2(4) yes
I1 1_655 Au1 C1 . 81.8(4) yes
I1 . Au1 C1 . 89.5(4) yes
I3 1_455 Au2 I2 . 99.56(3) yes
I3 1_455 Au2 I3 . 84.53(3) yes
I2 . Au2 I3 . 175.69(3) yes
I3 1_455 Au2 C2 . 90.1(3) yes
I2 . Au2 C2 . 90.3(4) yes
I3 . Au2 C2 . 91.1(4) yes
I3 1_455 Au2 C3 . 88.9(4) yes
I2 . Au2 C3 . 89.6(4) yes
I3 . Au2 C3 . 89.2(4) yes
C2 . Au2 C3 . 179.0(5) yes
Au1 . I1 Au1 1_455 83.86(2) yes
Au1 . I1 I3 1_455 163.43(4) yes
Au1 1_455 I1 I3 1_455 112.53(3) yes
Au1 . I1 I2 4_555 112.49(3) yes
Au1 1_455 I1 I2 4_555 117.26(3) yes
I3 1_455 I1 I2 4_555 58.79(2) yes
Au1 . I1 K2 . 93.22(6) yes
Au1 1_455 I1 K2 . 87.54(5) yes
I3 1_455 I1 K2 . 90.01(6) yes
I2 4_555 I1 K2 . 145.09(6) yes
Au2 . I2 I3 4_454 119.26(3) yes
Au2 . I2 I1 4_554 159.77(4) yes
I3 4_454 I2 I1 4_554 59.05(2) yes
Au2 . I3 Au2 1_655 84.53(2) yes
Au2 . I3 I2 4_655 172.75(4) yes
Au2 1_655 I3 I2 4_655 102.28(3) yes
Au2 . I3 I1 1_655 115.84(3) yes
Au2 1_655 I3 I1 1_655 90.60(3) yes
I2 4_655 I3 I1 1_655 62.16(2) yes
O1 1_455 K1 N3 4_554 109.8(6) yes
O1 1_455 K1 N3 3_555 79.5(6) yes
N3 4_554 K1 N3 3_555 150.0(4) yes
O1 1_455 K1 K1 2_565 106.4(10) yes
N3 4_554 K1 K1 2_565 78.9(6) yes
N3 3_555 K1 K1 2_565 71.1(6) yes
O1 1_455 K1 O1 . 131.9(10) yes
N3 4_554 K1 O1 . 92.7(6) yes
N3 3_555 K1 O1 . 102.0(6) yes
K1 2_565 K1 O1 . 119.7(9) yes
O1 1_455 K1 N1 . 78.0(7) yes
N3 4_554 K1 N1 . 69.0(4) yes
N3 3_555 K1 N1 . 140.5(5) yes
K1 2_565 K1 N1 . 146.9(7) yes
O1 . K1 N1 . 71.1(6) yes
N2 1_455 K2 N3 4_454 79.3(4) yes
N2 1_455 K2 N3 4_554 148.0(4) yes
N3 4_454 K2 N3 4_554 87.7(3) yes
N2 1_455 K2 N1 1_455 75.9(4) yes
N3 4_454 K2 N1 1_455 64.8(4) yes
N3 4_554 K2 N1 1_455 124.3(3) yes
N2 1_455 K2 I1 . 77.6(3) yes
N3 4_454 K2 I1 . 138.9(3) yes
N3 4_554 K2 I1 . 127.8(3) yes
N1 1_455 K2 I1 . 76.8(3) yes
N2 1_455 K2 N1 . 146.1(4) yes
N3 4_454 K2 N1 . 120.3(4) yes
N3 4_554 K2 N1 . 65.1(4) yes
N1 1_455 K2 N1 . 87.6(4) yes
I1 . K2 N1 . 69.8(3) yes
N2 1_455 K2 N2 . 99.1(4) yes
N3 4_454 K2 N2 . 146.4(4) yes
N3 4_554 K2 N2 . 76.1(3) yes
N1 1_455 K2 N2 . 148.0(4) yes
I1 . K2 N2 . 71.2(3) yes
N1 . K2 N2 . 79.3(4) yes
K1 . O1 K1 1_655 131.9(10) yes
K2 . N1 K1 . 90.3(4) yes
K2 . N1 K2 1_655 87.6(4) yes
K1 . N1 K2 1_655 94.7(4) yes
K2 . N1 C1 . 105.8(11) yes
K1 . N1 C1 . 147.7(13) yes
K2 1_655 N1 C1 . 113.5(13) yes
K2 1_655 N2 K2 . 99.1(4) yes
K2 1_655 N2 C2 . 127.6(11) yes
K2 . N2 C2 . 133.0(11) yes
K1 4_555 N3 K1 3_545 30.0(4) yes
K1 4_555 N3 K2 4_655 104.7(5) yes
K1 3_545 N3 K2 4_655 128.7(5) yes
K1 4_555 N3 K2 4_555 91.1(4) yes
K1 3_545 N3 K2 4_555 107.6(5) yes
K2 4_655 N3 K2 4_555 87.7(3) yes
K1 4_555 N3 C3 . 140.9(11) yes
K1 3_545 N3 C3 . 111.0(10) yes
K2 4_655 N3 C3 . 108.8(10) yes
K2 4_555 N3 C3 . 109.5(11) yes
N1 . C1 Au1 . 179.2(13) yes
Au2 . C2 N2 . 176.4(12) yes
Au2 . C3 N3 . 178.2(13) yes

loop_
_geom_bond_atom_site_label_1
_geom_bond_atom_site_label_2
_geom_bond_site_symmetry_2
_geom_bond_distance
_geom_bond_publ_flag
Au1 C1 2_566 1.953(15) yes
Au1 I1 2_566 2.6387(8) yes
Au1 I1 2_466 3.7118(9) yes
Au1 I1 1_655 3.7118(9) yes
Au1 I1 . 2.6387(8) yes
Au1 C1 . 1.953(15) yes
Au2 I3 1_455 3.6852(10) yes
Au2 I2 . 2.6361(10) yes
Au2 I3 . 2.6291(9) yes
Au2 C2 . 2.005(13) yes
Au2 C3 . 1.985(13) yes
I1 I3 1_455 3.8111(12) yes
I1 I2 4_555 3.9296(12) yes
I1 K2 . 3.951(4) yes
I3 K2 4_655 4.094(4) yes
I2 I3 4_454 3.8009(12) yes
K1 O1 1_455 2.41(3) yes
K1 N3 4_554 2.824(15) yes
K1 N3 3_555 2.929(14) yes
K1 K1 2_565 1.490(18) yes
K1 O1 . 2.31(3) yes
K1 N1 . 3.074(15) yes
K2 N2 1_455 2.834(13) yes
K2 N3 4_454 3.021(14) yes
K2 N3 4_554 3.209(15) yes
K2 N1 1_455 3.223(17) yes
K2 N1 . 3.012(15) yes
K2 N2 . 2.840(13) yes
N1 C1 . 1.163(17) yes
N2 C2 . 1.098(15) yes
N3 C3 . 1.146(16) yes
